data_7249846
loop_
_publ_author_name
'Cai, Jinxiong'
'Xia, Yingqi'
'Zhang, Hui'
'Su, Dongshuai'
'Lai, Qi'
'Yin, Ping'
'Pang, Siping'

_publ_section_title
;
 Dinitramide salts based on nitropyrazole-diaminotriazole hybrid: novel
 ionic energetic materials with high-energy and low-sensitivity.
;
_journal_name_full 'Physical chemistry chemical physics : PCCP'
_journal_paper_doi 10.1039/d4cp03051f
_journal_year 2025
_chemical_formula_moiety 'C2 H6 O S, C5 H6 N8 O2'
_chemical_formula_sum 'C7 H12 N8 O3 S'
_chemical_formula_weight 288.31
_space_group_crystal_system triclinic
_space_group_IT_number 2
_space_group_name_Hall '-P 1'
_space_group_name_H-M_alt 'P -1'
_atom_sites_solution_hydrogens mixed
_atom_sites_solution_primary dual
_audit_creation_date 2021-07-15
_audit_creation_method
;
Olex2 1.2
(compiled 2018.05.29 svn.r3508 for OlexSys, GUI svn.r5506)
;
_audit_update_record
;
2023-11-13 deposited with the CCDC.	2025-01-24 downloaded from the CCDC.
;
_cell_angle_alpha 87.878(4)
_cell_angle_beta 83.997(5)
_cell_angle_gamma 71.712(5)
_cell_formula_units_Z 2
_cell_length_a 6.3223(8)
_cell_length_b 7.5001(9)
_cell_length_c 13.1977(16)
_cell_measurement_reflns_used 4069
_cell_measurement_temperature 150(2)
_cell_measurement_theta_max 54.780
_cell_measurement_theta_min 5.404
_cell_volume 590.93(13)
_computing_cell_refinement 'SAINT V8.38A (?, 2016)'
_computing_data_reduction 'SAINT V8.38A (?, 2016)'
_computing_molecular_graphics 'Olex2 (Dolomanov et al., 2009)'
_computing_publication_material 'Olex2 (Dolomanov et al., 2009)'
_computing_structure_refinement 'ShelXL (Sheldrick, 2015)'
_computing_structure_solution 'XT (Sheldrick, 2015)'
_diffrn_ambient_temperature 150.0
_diffrn_measured_fraction_theta_full 0.997
_diffrn_measured_fraction_theta_max 0.994
_diffrn_measurement_device_type 'Bruker APEX-II CCD'
_diffrn_measurement_method '\f and \w scans'
_diffrn_radiation_type GaK\a
_diffrn_radiation_wavelength 1.34139
_diffrn_reflns_av_R_equivalents 0.0385
_diffrn_reflns_av_unetI/netI 0.0378
_diffrn_reflns_Laue_measured_fraction_full 0.997
_diffrn_reflns_Laue_measured_fraction_max 0.994
_diffrn_reflns_limit_h_max 7
_diffrn_reflns_limit_h_min -7
_diffrn_reflns_limit_k_max 9
_diffrn_reflns_limit_k_min -9
_diffrn_reflns_limit_l_max 16
_diffrn_reflns_limit_l_min -14
_diffrn_reflns_number 7520
_diffrn_reflns_point_group_measured_fraction_full 0.997
_diffrn_reflns_point_group_measured_fraction_max 0.994
_diffrn_reflns_theta_full 53.594
_diffrn_reflns_theta_max 54.945
_diffrn_reflns_theta_min 5.404
_diffrn_standards_number 0
_exptl_absorpt_coefficient_mu 1.751
_exptl_absorpt_correction_T_max 0.7508
_exptl_absorpt_correction_T_min 0.6026
_exptl_absorpt_correction_type multi-scan
_exptl_absorpt_process_details
'SADABS-2016/2 (Bruker,2016/2) was used for absorption correction. wR2(int) was 0.1404 before and 0.0476 after correction. The Ratio of minimum to maximum transmission is 0.8026. The \l/2 correction factor is Not present.'
_exptl_crystal_colour yellow
_exptl_crystal_colour_primary yellow
_exptl_crystal_density_diffrn 1.620
_exptl_crystal_description needle
_exptl_crystal_F_000 300
_exptl_crystal_size_max 0.2
_exptl_crystal_size_mid 0.1
_exptl_crystal_size_min 0.1
_refine_diff_density_max 0.716
_refine_diff_density_min -0.688
_refine_diff_density_rms 0.074
_refine_ls_extinction_method none
_refine_ls_goodness_of_fit_ref 1.103
_refine_ls_hydrogen_treatment constr
_refine_ls_matrix_type full
_refine_ls_number_parameters 176
_refine_ls_number_reflns 2234
_refine_ls_number_restraints 0
_refine_ls_restrained_S_all 1.103
_refine_ls_R_factor_all 0.0523
_refine_ls_R_factor_gt 0.0440
_refine_ls_shift/su_max 0.000
_refine_ls_shift/su_mean 0.000
_refine_ls_structure_factor_coef Fsqd
_refine_ls_weighting_details 'w=1/[\s^2^(Fo^2^)+(0.0629P)^2^+0.5284P] where P=(Fo^2^+2Fc^2^)/3'
_refine_ls_weighting_scheme calc
_refine_ls_wR_factor_gt 0.1191
_refine_ls_wR_factor_ref 0.1248
_reflns_Friedel_coverage 0.000
_reflns_number_gt 1933
_reflns_number_total 2234
_reflns_threshold_expression 'I > 2\s(I)'
_cod_data_source_file d4cp03051f2.cif
_cod_data_source_block 20210715_1_0m_a
_cod_database_code 7249846
_shelx_shelxl_version_number 2016/6
_shelx_space_group_comment
;
The symmetry employed for this shelxl refinement is uniquely defined
by the following loop, which should always be used as a source of
symmetry information in preference to the above space-group names.
They are only intended as comments.
;
_olex2_refinement_description
;
1. Fixed Uiso
 At 1.2 times of:
  All C(H) groups, All N(H) groups, All N(H,H) groups
 At 1.5 times of:
  All C(H,H,H) groups
2.a Rotating group:
 N6(H6A,H6B), N7(H7A,H7B)
2.b Aromatic/amide H refined with riding coordinates:
 N8(H8), C4(H4)
2.c Idealised Me refined as rotating group:
 C6(H6C,H6D,H6E), C7(H7C,H7D,H7E)
;
_olex2_submission_special_instructions 'No special instructions were received'

loop_
_space_group_symop_operation_xyz
'x, y, z'
'-x, -y, -z'

loop_
_atom_site_label
_atom_site_type_symbol
_atom_site_fract_x
_atom_site_fract_y
_atom_site_fract_z
_atom_site_U_iso_or_equiv
_atom_site_adp_type
_atom_site_occupancy
_atom_site_site_symmetry_order
_atom_site_calc_flag
_atom_site_refinement_flags_posn
_atom_site_refinement_flags_adp
_atom_site_refinement_flags_occupancy
_atom_site_disorder_assembly
_atom_site_disorder_group
S1 S 0.29035(10) 0.22541(8) 0.21079(4) 0.0227(2) Uani 1 1 d . . . . .
O1 O 0.3114(3) 0.7215(3) 0.67428(12) 0.0262(4) Uani 1 1 d . . . . .
O2 O 0.1975(3) 0.8027(3) 0.52484(13) 0.0268(4) Uani 1 1 d . . . . .
O3 O 0.2603(3) 0.1105(2) 0.30521(12) 0.0252(4) Uani 1 1 d . . . . .
N1 N 0.2594(3) 0.6859(3) 0.59165(14) 0.0198(4) Uani 1 1 d . . . . .
N2 N 0.2450(3) 0.4456(3) 0.48140(14) 0.0187(4) Uani 1 1 d . . . . .
N3 N 0.2474(3) 0.3891(3) 0.83054(14) 0.0201(4) Uani 1 1 d . . . . .
N4 N 0.3795(3) 0.3940(3) 0.90990(14) 0.0205(4) Uani 1 1 d . . . . .
N5 N 0.5993(3) 0.3199(3) 0.76720(14) 0.0173(4) Uani 1 1 d . . . . .
N6 N 0.8010(3) 0.2666(3) 0.70360(14) 0.0211(5) Uani 1 1 d . . . . .
H6A H 0.827457 0.152066 0.679878 0.025 Uiso 1 1 d GR . . . .
H6B H 0.791160 0.345797 0.651710 0.025 Uiso 1 1 d GR . . . .
N7 N 0.7733(3) 0.3396(3) 0.91671(15) 0.0208(4) Uani 1 1 d . . . . .
H7A H 0.807468 0.234687 0.952557 0.025 Uiso 1 1 d GR . . . .
H7B H 0.887087 0.338119 0.871678 0.025 Uiso 1 1 d GR . . . .
N8 N 0.2691(3) 0.2623(3) 0.49144(14) 0.0191(4) Uani 1 1 d . . . . .
H8 H 0.256389 0.192678 0.441601 0.023 Uiso 1 1 calc R . . . .
C1 C 0.5887(4) 0.3532(3) 0.86811(16) 0.0176(5) Uani 1 1 d . . . . .
C2 C 0.3818(4) 0.3454(3) 0.74716(17) 0.0181(5) Uani 1 1 d . . . . .
C3 C 0.3218(3) 0.3435(3) 0.64306(16) 0.0168(5) Uani 1 1 d . . . . .
C4 C 0.3148(4) 0.1947(4) 0.58562(17) 0.0201(5) Uani 1 1 d . . . . .
H4 H 0.337844 0.068936 0.608279 0.024 Uiso 1 1 calc R . . . .
C5 C 0.2753(3) 0.4925(3) 0.57348(16) 0.0173(5) Uani 1 1 d . . . . .
C6 C 0.5479(4) 0.0957(4) 0.14137(19) 0.0278(6) Uani 1 1 d . . . . .
H6C H 0.670908 0.076369 0.184222 0.042 Uiso 1 1 calc GR . . . .
H6D H 0.575229 0.166015 0.079978 0.042 Uiso 1 1 calc GR . . . .
H6E H 0.538844 -0.026276 0.121867 0.042 Uiso 1 1 calc GR . . . .
C7 C 0.1101(4) 0.1887(4) 0.12409(19) 0.0269(6) Uani 1 1 d . . . . .
H7C H 0.134523 0.053787 0.117727 0.040 Uiso 1 1 calc GR . . . .
H7D H 0.142673 0.240809 0.057251 0.040 Uiso 1 1 calc GR . . . .
H7E H -0.046117 0.251364 0.149638 0.040 Uiso 1 1 calc GR . . . .

loop_
_atom_site_aniso_label
_atom_site_aniso_U_11
_atom_site_aniso_U_22
_atom_site_aniso_U_33
_atom_site_aniso_U_23
_atom_site_aniso_U_13
_atom_site_aniso_U_12
S1 0.0293(3) 0.0207(4) 0.0203(3) -0.0006(2) -0.0034(2) -0.0105(3)
O1 0.0339(9) 0.0284(10) 0.0209(9) -0.0046(7) -0.0072(7) -0.0144(8)
O2 0.0323(9) 0.0254(10) 0.0245(9) 0.0022(7) -0.0046(7) -0.0110(8)
O3 0.0343(9) 0.0264(10) 0.0182(8) 0.0005(7) -0.0024(7) -0.0143(8)
N1 0.0170(9) 0.0245(11) 0.0187(10) 0.0009(8) -0.0008(7) -0.0081(8)
N2 0.0153(9) 0.0232(11) 0.0187(9) -0.0017(8) -0.0024(7) -0.0073(8)
N3 0.0193(9) 0.0231(11) 0.0187(9) -0.0019(8) -0.0029(7) -0.0074(8)
N4 0.0204(9) 0.0264(12) 0.0158(9) -0.0020(8) -0.0028(7) -0.0083(8)
N5 0.0173(9) 0.0209(11) 0.0152(9) -0.0015(8) -0.0005(7) -0.0082(8)
N6 0.0181(9) 0.0264(12) 0.0189(10) -0.0012(8) 0.0026(7) -0.0081(8)
N7 0.0196(9) 0.0235(12) 0.0201(10) 0.0049(8) -0.0036(7) -0.0080(8)
N8 0.0184(9) 0.0215(11) 0.0192(9) -0.0022(8) -0.0037(7) -0.0078(8)
C1 0.0218(11) 0.0160(12) 0.0159(11) 0.0008(9) -0.0030(8) -0.0069(9)
C2 0.0181(10) 0.0178(12) 0.0197(11) 0.0006(9) -0.0018(8) -0.0072(9)
C3 0.0143(10) 0.0198(12) 0.0169(11) -0.0015(9) -0.0009(8) -0.0061(9)
C4 0.0178(10) 0.0212(13) 0.0215(11) 0.0013(9) -0.0025(9) -0.0064(9)
C5 0.0130(10) 0.0214(13) 0.0182(11) -0.0025(9) 0.0000(8) -0.0064(9)
C6 0.0275(12) 0.0314(15) 0.0272(13) 0.0017(11) -0.0022(10) -0.0133(11)
C7 0.0271(12) 0.0290(15) 0.0238(12) -0.0012(10) -0.0057(10) -0.0061(11)

loop_
_atom_type_symbol
_atom_type_description
_atom_type_scat_dispersion_real
_atom_type_scat_dispersion_imag
_atom_type_scat_source
C C 0.0148 0.0070 'International Tables Vol C Tables 4.2.6.8 and 6.1.1.4'
H H 0.0000 0.0000 'International Tables Vol C Tables 4.2.6.8 and 6.1.1.4'
N N 0.0253 0.0136 'International Tables Vol C Tables 4.2.6.8 and 6.1.1.4'
O O 0.0412 0.0250 'International Tables Vol C Tables 4.2.6.8 and 6.1.1.4'
S S 0.2925 0.4295 'International Tables Vol C Tables 4.2.6.8 and 6.1.1.4'

loop_
_geom_angle_atom_site_label_1
_geom_angle_atom_site_label_2
_geom_angle_atom_site_label_3
_geom_angle
_geom_angle_site_symmetry_1
_geom_angle_site_symmetry_3
_geom_angle_publ_flag
O3 S1 C6 106.71(11) . . ?
O3 S1 C7 106.09(12) . . ?
C7 S1 C6 96.63(12) . . ?
O1 N1 C5 117.12(19) . . ?
O2 N1 O1 124.1(2) . . ?
O2 N1 C5 118.74(18) . . ?
C5 N2 N8 102.94(18) . . ?
C2 N3 N4 107.31(18) . . ?
C1 N4 N3 106.60(17) . . ?
C1 N5 N6 123.08(18) . . ?
C1 N5 C2 105.73(18) . . ?
C2 N5 N6 131.17(18) . . ?
N5 N6 H6A 110.2 . . ?
N5 N6 H6B 109.2 . . ?
H6A N6 H6B 108.9 . . ?
H7A N7 H7B 109.2 . . ?
C1 N7 H7A 109.1 . . ?
C1 N7 H7B 109.9 . . ?
N2 N8 H8 123.3 . . ?
N2 N8 C4 113.31(19) . . ?
C4 N8 H8 123.3 . . ?
N4 C1 N5 110.27(19) . . ?
N4 C1 N7 126.8(2) . . ?
N5 C1 N7 122.9(2) . . ?
N3 C2 N5 110.09(19) . . ?
N3 C2 C3 127.7(2) . . ?
N5 C2 C3 121.8(2) . . ?
C4 C3 C2 129.8(2) . . ?
C4 C3 C5 102.43(19) . . ?
C5 C3 C2 127.5(2) . . ?
N8 C4 C3 107.1(2) . . ?
N8 C4 H4 126.5 . . ?
C3 C4 H4 126.5 . . ?
N2 C5 N1 118.6(2) . . ?
N2 C5 C3 114.2(2) . . ?
C3 C5 N1 127.21(19) . . ?
S1 C6 H6C 109.5 . . ?
S1 C6 H6D 109.5 . . ?
S1 C6 H6E 109.5 . . ?
H6C C6 H6D 109.5 . . ?
H6C C6 H6E 109.5 . . ?
H6D C6 H6E 109.5 . . ?
S1 C7 H7C 109.5 . . ?
S1 C7 H7D 109.5 . . ?
S1 C7 H7E 109.5 . . ?
H7C C7 H7D 109.5 . . ?
H7C C7 H7E 109.5 . . ?
H7D C7 H7E 109.5 . . ?

loop_
_geom_bond_atom_site_label_1
_geom_bond_atom_site_label_2
_geom_bond_distance
_geom_bond_site_symmetry_2
_geom_bond_publ_flag
S1 O3 1.5181(18) . ?
S1 C6 1.788(3) . ?
S1 C7 1.782(2) . ?
O1 N1 1.233(2) . ?
O2 N1 1.224(3) . ?
N1 C5 1.449(3) . ?
N2 N8 1.338(3) . ?
N2 C5 1.327(3) . ?
N3 N4 1.415(3) . ?
N3 C2 1.303(3) . ?
N4 C1 1.324(3) . ?
N5 N6 1.404(3) . ?
N5 C1 1.355(3) . ?
N5 C2 1.380(3) . ?
N6 H6A 0.8846 . ?
N6 H6B 0.8840 . ?
N7 H7A 0.8813 . ?
N7 H7B 0.8815 . ?
N7 C1 1.364(3) . ?
N8 H8 0.8800 . ?
N8 C4 1.350(3) . ?
C2 C3 1.465(3) . ?
C3 C4 1.386(3) . ?
C3 C5 1.398(3) . ?
C4 H4 0.9500 . ?
C6 H6C 0.9800 . ?
C6 H6D 0.9800 . ?
C6 H6E 0.9800 . ?
C7 H7C 0.9800 . ?
C7 H7D 0.9800 . ?
C7 H7E 0.9800 . ?
